data_4340103
loop_
_publ_author_name
'Chen, Jin-Xiang'
'Chen, Ming'
'Ding, Ni-Ni'
'Chen, Wen-Hua'
'Zhang, Wen-Hua'
'Hor, T. S. Andy'
'Young, David J.'

_publ_section_title
;
 Transmetalation of a Dodecahedral Na9 Aggregate-Based Polymer: A Facile
 Route to Water Stable Cu(II) Coordination Networks.
;
_journal_issue 14
_journal_name_full 'Inorganic chemistry'
_journal_page_first 7446
_journal_page_last 7454
_journal_paper_doi 10.1021/ic500789w
_journal_volume 53
_journal_year 2014
_chemical_formula_moiety 'C30 H26 Cu N2 O15, H2 O'
_chemical_formula_sum 'C30 H28 Cu N2 O16'
_chemical_formula_weight 736.08
_space_group_IT_number 19
_symmetry_cell_setting orthorhombic
_symmetry_space_group_name_Hall 'P 2ac 2ab'
_symmetry_space_group_name_H-M 'P 21 21 21'
_atom_sites_solution_hydrogens geom
_atom_sites_solution_primary direct
_atom_sites_solution_secondary difmap
_audit_creation_method SHELXL-97
_audit_update_record
;
2013-09-17 # Formatted by publCIF
;
_cell_angle_alpha 90.00
_cell_angle_beta 90.00
_cell_angle_gamma 90.00
_cell_formula_units_Z 4
_cell_length_a 8.3427(5)
_cell_length_b 9.0471(5)
_cell_length_c 38.228(2)
_cell_measurement_reflns_used 9955
_cell_measurement_temperature 100(2)
_cell_measurement_theta_max 28.63
_cell_measurement_theta_min 2.49
_cell_volume 2885.3(3)
_computing_cell_refinement 'ApexII (Bruker, 2011)'
_computing_data_collection 'ApexII (Bruker, 2011)'
_computing_data_reduction 'ApexII (Bruker, 2011)'
_computing_molecular_graphics 'SHELXL-97 (Sheldrick, 2008)'
_computing_publication_material 'publCIF (Westrip, 2010)'
_computing_structure_refinement 'SHELXL-97 (Sheldrick, 2008)'
_computing_structure_solution 'SHELXS-97 (Sheldrick, 2008)'
_diffrn_ambient_temperature 100(2)
_diffrn_measured_fraction_theta_full 0.999
_diffrn_measured_fraction_theta_max 0.999
_diffrn_measurement_device_type 'Bruker ApexII'
_diffrn_measurement_method 'phi and omega scans'
_diffrn_radiation_monochromator graphite
_diffrn_radiation_source 'fine-focus sealed tube'
_diffrn_radiation_type MoK\a
_diffrn_radiation_wavelength 0.71073
_diffrn_reflns_av_R_equivalents 0.0302
_diffrn_reflns_av_sigmaI/netI 0.0232
_diffrn_reflns_limit_h_max 10
_diffrn_reflns_limit_h_min -10
_diffrn_reflns_limit_k_max 11
_diffrn_reflns_limit_k_min -11
_diffrn_reflns_limit_l_max 49
_diffrn_reflns_limit_l_min -50
_diffrn_reflns_number 36029
_diffrn_reflns_theta_full 27.87
_diffrn_reflns_theta_max 27.87
_diffrn_reflns_theta_min 2.13
_diffrn_standards_decay_% 0
_diffrn_standards_interval_count 0
_diffrn_standards_interval_time 0
_diffrn_standards_number 0
_exptl_absorpt_coefficient_mu 0.846
_exptl_absorpt_correction_T_max 0.9510
_exptl_absorpt_correction_T_min 0.7284
_exptl_absorpt_correction_type multi-scan
_exptl_absorpt_process_details 'SADABS, (Sheldrick 2008)'
_exptl_crystal_colour blue
_exptl_crystal_density_diffrn 1.694
_exptl_crystal_density_method 'not measured'
_exptl_crystal_description platelet
_exptl_crystal_F_000 1516
_exptl_crystal_size_max 0.40
_exptl_crystal_size_mid 0.20
_exptl_crystal_size_min 0.06
_refine_diff_density_max 0.300
_refine_diff_density_min -0.359
_refine_diff_density_rms 0.052
_refine_ls_abs_structure_details 'Flack H D (1983), Acta Cryst. A39, 876-881'
_refine_ls_abs_structure_Flack 0.572(7)
_refine_ls_extinction_method none
_refine_ls_goodness_of_fit_ref 1.054
_refine_ls_hydrogen_treatment mixed
_refine_ls_matrix_type full
_refine_ls_number_parameters 473
_refine_ls_number_reflns 6853
_refine_ls_number_restraints 0
_refine_ls_restrained_S_all 1.054
_refine_ls_R_factor_all 0.0270
_refine_ls_R_factor_gt 0.0251
_refine_ls_shift/su_max 0.001
_refine_ls_shift/su_mean 0.000
_refine_ls_structure_factor_coef Fsqd
_refine_ls_weighting_details 'calc w=1/[\s^2^(Fo^2^)+(0.0290P)^2^+1.2497P] where P=(Fo^2^+2Fc^2^)/3'
_refine_ls_weighting_scheme calc
_refine_ls_wR_factor_gt 0.0602
_refine_ls_wR_factor_ref 0.0609
_reflns_number_gt 6553
_reflns_number_total 6853
_reflns_threshold_expression >2sigma(I)
_cod_data_source_file ic500789w_si_002.cif
_cod_data_source_block cpx5
_cod_depositor_comments 'Adding full bibliography for 4340099--4340103.cif.'
_cod_original_sg_symbol_H-M P2(1)2(1)2(1)
_cod_database_code 4340103

loop_
_symmetry_equiv_pos_as_xyz
'x, y, z'
'-x+1/2, -y, z+1/2'
'-x, y+1/2, -z+1/2'
'x+1/2, -y+1/2, -z'

loop_
_atom_site_label
_atom_site_type_symbol
_atom_site_fract_x
_atom_site_fract_y
_atom_site_fract_z
_atom_site_U_iso_or_equiv
_atom_site_adp_type
_atom_site_occupancy
_atom_site_symmetry_multiplicity
_atom_site_calc_flag
_atom_site_refinement_flags
Cu1 Cu 0.78491(3) 0.36215(2) 0.251837(5) 0.00866(5) Uani 1 1 d .
O1W O 1.04737(16) 0.29374(15) 0.25061(4) 0.0170(3) Uani 1 1 d .
H1W1 H 1.066(3) 0.213(3) 0.2443(6) 0.020 Uiso 1 1 d .
H2W1 H 1.120(3) 0.338(3) 0.2544(6) 0.020 Uiso 1 1 d .
O1 O 0.83709(17) 0.51574(15) 0.28538(3) 0.0149(3) Uani 1 1 d .
O2W O 0.72407(19) 0.21621(14) 0.28745(3) 0.0129(3) Uani 1 1 d .
H1W2 H 0.744(3) 0.224(2) 0.3074(6) 0.015 Uiso 1 1 d .
H2W2 H 0.633(3) 0.188(2) 0.2863(6) 0.015 Uiso 1 1 d .
O2 O 0.59392(17) 0.53404(15) 0.31055(3) 0.0171(3) Uani 1 1 d .
O3W O 0.7179(2) 0.21211(16) 0.21911(3) 0.0237(3) Uani 1 1 d .
H1W3 H 0.711(3) 0.224(3) 0.1987(7) 0.028 Uiso 1 1 d .
H2W3 H 0.697(3) 0.132(3) 0.2235(6) 0.028 Uiso 1 1 d .
O3 O 1.24827(15) 0.93668(14) 0.38455(3) 0.0123(3) Uani 1 1 d .
O4 O 1.30482(16) 0.74957(15) 0.34836(3) 0.0142(3) Uani 1 1 d .
O4W O 0.62428(18) 0.92989(15) 0.23813(4) 0.0164(3) Uani 1 1 d .
H1W4 H 0.579(3) 0.949(3) 0.2575(6) 0.020 Uiso 1 1 d .
H2W4 H 0.551(3) 0.938(3) 0.2217(6) 0.020 Uiso 1 1 d .
O5 O 0.63871(18) 0.83944(15) 0.56720(3) 0.0172(3) Uani 1 1 d .
O6 O 0.73965(18) 0.62412(15) 0.54853(3) 0.0180(3) Uani 1 1 d .
H6 H 0.739(3) 0.601(3) 0.5685(6) 0.022 Uiso 1 1 d .
O7 O 0.81451(16) 0.50306(14) 0.21378(3) 0.0132(3) Uani 1 1 d .
O8 O 0.55679(16) 0.56459(15) 0.20648(3) 0.0153(3) Uani 1 1 d .
O9 O 1.17501(15) 0.93580(14) 0.11065(3) 0.0127(3) Uani 1 1 d .
O10 O 1.24474(15) 0.74844(15) 0.14569(3) 0.0132(3) Uani 1 1 d .
O11 O 0.55708(17) 0.84501(15) -0.06245(3) 0.0162(3) Uani 1 1 d .
O12 O 0.66394(18) 0.63128(16) -0.04418(3) 0.0183(3) Uani 1 1 d .
H12 H 0.659(3) 0.612(3) -0.0650(6) 0.022 Uiso 1 1 d .
N1 N 0.76471(18) 0.86726(17) 0.37473(3) 0.0094(3) Uani 1 1 d .
N2 N 0.69776(18) 0.86551(17) 0.12948(3) 0.0094(3) Uani 1 1 d .
C1 C 0.8064(2) 0.68411(19) 0.33165(4) 0.0104(4) Uani 1 1 d .
C2 C 0.7040(2) 0.76599(19) 0.35237(4) 0.0108(3) Uani 1 1 d .
H2 H 0.5914 0.7512 0.3509 0.013 Uiso 1 1 calc R
C3 C 0.9239(2) 0.8907(2) 0.37772(4) 0.0102(3) Uani 1 1 d .
H3 H 0.9623 0.9633 0.3936 0.012 Uiso 1 1 calc R
C4 C 1.0311(2) 0.81059(19) 0.35803(4) 0.0095(3) Uani 1 1 d .
C5 C 0.9707(2) 0.7061(2) 0.33452(4) 0.0104(3) Uani 1 1 d .
H5 H 1.0422 0.6499 0.3205 0.012 Uiso 1 1 calc R
C6 C 0.7360(2) 0.5684(2) 0.30730(4) 0.0111(3) Uani 1 1 d .
C7 C 1.2099(2) 0.83412(19) 0.36392(4) 0.0109(3) Uani 1 1 d .
C8 C 0.6573(2) 0.9476(2) 0.39887(4) 0.0117(3) Uani 1 1 d .
H8A H 0.5448 0.9336 0.3913 0.014 Uiso 1 1 calc R
H8B H 0.6817 1.0546 0.3978 0.014 Uiso 1 1 calc R
C9 C 0.6760(2) 0.89386(19) 0.43623(4) 0.0107(3) Uani 1 1 d .
C10 C 0.6100(2) 0.9820(2) 0.46226(5) 0.0136(4) Uani 1 1 d .
H10 H 0.5611 1.0732 0.4561 0.016 Uiso 1 1 calc R
C11 C 0.6144(2) 0.9391(2) 0.49694(5) 0.0145(4) Uani 1 1 d .
H11 H 0.5695 1.0008 0.5145 0.017 Uiso 1 1 calc R
C12 C 0.6848(2) 0.80519(19) 0.50597(4) 0.0111(3) Uani 1 1 d .
C13 C 0.7555(2) 0.7180(2) 0.48024(4) 0.0121(4) Uani 1 1 d .
H13 H 0.8072 0.6283 0.4865 0.014 Uiso 1 1 calc R
C14 C 0.7508(2) 0.76199(19) 0.44526(4) 0.0113(4) Uani 1 1 d .
H14 H 0.7986 0.7021 0.4277 0.014 Uiso 1 1 calc R
C15 C 0.6850(2) 0.7603(2) 0.54362(4) 0.0123(4) Uani 1 1 d .
C16 C 0.7573(2) 0.68843(19) 0.17295(4) 0.0101(4) Uani 1 1 d .
C17 C 0.9194(2) 0.7096(2) 0.16660(4) 0.0094(3) Uani 1 1 d .
H17 H 0.9964 0.6540 0.1793 0.011 Uiso 1 1 calc R
C18 C 0.9700(2) 0.81196(19) 0.14166(4) 0.0095(3) Uani 1 1 d .
C19 C 0.8546(2) 0.89040(19) 0.12373(4) 0.0094(3) Uani 1 1 d .
H19 H 0.8861 0.9629 0.1071 0.011 Uiso 1 1 calc R
C20 C 0.6467(2) 0.76718(18) 0.15351(4) 0.0090(3) Uani 1 1 d .
H20 H 0.5352 0.7520 0.1571 0.011 Uiso 1 1 calc R
C21 C 0.7004(2) 0.57652(19) 0.20001(4) 0.0102(3) Uani 1 1 d .
C22 C 1.1445(2) 0.83441(19) 0.13201(4) 0.0104(3) Uani 1 1 d .
C23 C 0.5813(2) 0.9425(2) 0.10659(4) 0.0102(3) Uani 1 1 d .
H23A H 0.5999 1.0505 0.1079 0.012 Uiso 1 1 calc R
H23B H 0.4711 0.9226 0.1150 0.012 Uiso 1 1 calc R
C24 C 0.5970(2) 0.89171(19) 0.06901(4) 0.0104(3) Uani 1 1 d .
C25 C 0.6736(2) 0.76224(19) 0.05907(4) 0.0116(4) Uani 1 1 d .
H25 H 0.7229 0.7014 0.0762 0.014 Uiso 1 1 calc R
C26 C 0.6784(2) 0.7212(2) 0.02396(4) 0.0126(4) Uani 1 1 d .
H26 H 0.7325 0.6334 0.0172 0.015 Uiso 1 1 calc R
C27 C 0.6041(2) 0.8087(2) -0.00119(4) 0.0111(3) Uani 1 1 d .
C28 C 0.5305(2) 0.9398(2) 0.00853(5) 0.0131(4) Uani 1 1 d .
H28 H 0.4825 1.0014 -0.0087 0.016 Uiso 1 1 calc R
C29 C 0.5273(2) 0.9805(2) 0.04345(5) 0.0137(4) Uani 1 1 d .
H29 H 0.4769 1.0704 0.0501 0.016 Uiso 1 1 calc R
C30 C 0.6054(2) 0.7660(2) -0.03911(4) 0.0124(4) Uani 1 1 d .

loop_
_atom_site_aniso_label
_atom_site_aniso_U_11
_atom_site_aniso_U_22
_atom_site_aniso_U_33
_atom_site_aniso_U_23
_atom_site_aniso_U_13
_atom_site_aniso_U_12
Cu1 0.01005(10) 0.00873(9) 0.00721(8) -0.00011(8) 0.00031(8) -0.00121(8)
O1W 0.0135(7) 0.0134(6) 0.0241(7) -0.0047(6) -0.0003(7) 0.0020(5)
O1 0.0150(7) 0.0153(6) 0.0144(6) -0.0070(5) 0.0043(5) -0.0046(5)
O2W 0.0154(7) 0.0162(6) 0.0071(5) -0.0001(5) -0.0009(5) -0.0050(6)
O2 0.0125(7) 0.0193(7) 0.0195(7) -0.0060(5) -0.0012(5) -0.0007(6)
O3W 0.0453(10) 0.0181(7) 0.0077(6) 0.0012(5) -0.0016(7) -0.0165(8)
O3 0.0108(7) 0.0150(6) 0.0110(5) -0.0006(5) -0.0006(5) -0.0031(5)
O4 0.0107(7) 0.0213(7) 0.0107(5) -0.0014(5) 0.0004(5) 0.0044(6)
O4W 0.0157(7) 0.0191(6) 0.0144(6) -0.0003(5) -0.0006(6) 0.0017(6)
O5 0.0224(7) 0.0167(7) 0.0124(6) -0.0032(5) 0.0037(5) 0.0011(6)
O6 0.0289(8) 0.0159(6) 0.0093(5) 0.0003(5) 0.0020(5) 0.0054(6)
O7 0.0110(7) 0.0134(6) 0.0151(6) 0.0059(5) -0.0009(5) -0.0004(5)
O8 0.0114(7) 0.0171(7) 0.0174(6) 0.0055(5) 0.0046(5) 0.0025(6)
O9 0.0116(7) 0.0164(6) 0.0100(6) 0.0013(5) 0.0005(5) -0.0038(5)
O10 0.0084(7) 0.0217(7) 0.0095(5) 0.0008(5) -0.0002(4) 0.0030(5)
O11 0.0197(7) 0.0171(7) 0.0119(6) 0.0037(5) -0.0018(5) 0.0001(6)
O12 0.0301(8) 0.0163(6) 0.0086(5) -0.0003(5) -0.0008(5) 0.0051(6)
N1 0.0102(7) 0.0099(6) 0.0081(6) -0.0004(5) 0.0013(5) 0.0004(7)
N2 0.0101(7) 0.0106(6) 0.0075(6) 0.0004(5) -0.0011(5) 0.0016(7)
C1 0.0129(10) 0.0106(8) 0.0078(7) 0.0006(6) -0.0003(7) -0.0001(7)
C2 0.0107(9) 0.0116(8) 0.0102(7) 0.0009(6) -0.0022(7) -0.0016(8)
C3 0.0101(9) 0.0120(9) 0.0084(7) 0.0005(6) -0.0013(6) -0.0022(7)
C4 0.0101(9) 0.0107(8) 0.0076(8) 0.0022(6) 0.0000(6) 0.0003(7)
C5 0.0122(9) 0.0113(8) 0.0076(8) 0.0016(6) 0.0015(7) 0.0010(7)
C6 0.0115(9) 0.0106(8) 0.0111(7) -0.0001(6) -0.0017(7) -0.0005(7)
C7 0.0105(8) 0.0149(8) 0.0075(7) 0.0040(6) -0.0011(7) -0.0012(8)
C8 0.0096(9) 0.0140(8) 0.0116(8) -0.0025(6) 0.0025(7) 0.0022(7)
C9 0.0069(8) 0.0149(8) 0.0102(7) -0.0020(6) 0.0013(6) -0.0024(6)
C10 0.0123(9) 0.0124(8) 0.0160(8) -0.0009(7) 0.0016(7) 0.0040(7)
C11 0.0139(10) 0.0159(9) 0.0137(8) -0.0037(7) 0.0041(7) 0.0008(8)
C12 0.0105(9) 0.0128(8) 0.0099(7) -0.0016(6) 0.0004(6) -0.0033(7)
C13 0.0112(10) 0.0100(8) 0.0150(8) -0.0016(6) 0.0009(6) -0.0011(7)
C14 0.0108(10) 0.0119(8) 0.0114(7) -0.0033(6) 0.0022(6) -0.0007(7)
C15 0.0094(9) 0.0152(8) 0.0122(8) -0.0027(6) 0.0010(6) -0.0042(7)
C16 0.0121(10) 0.0099(8) 0.0082(7) -0.0015(6) 0.0002(6) -0.0003(6)
C17 0.0097(9) 0.0105(8) 0.0079(7) -0.0009(6) -0.0023(6) 0.0024(7)
C18 0.0099(9) 0.0120(8) 0.0067(7) -0.0015(6) -0.0006(6) -0.0003(7)
C19 0.0095(8) 0.0106(8) 0.0082(7) 0.0006(6) 0.0001(6) -0.0006(7)
C20 0.0099(8) 0.0090(8) 0.0080(7) 0.0001(6) 0.0029(6) -0.0019(7)
C21 0.0125(9) 0.0101(8) 0.0080(7) -0.0009(6) 0.0002(7) 0.0010(7)
C22 0.0103(8) 0.0138(8) 0.0071(7) -0.0044(6) -0.0004(6) -0.0022(7)
C23 0.0086(8) 0.0124(8) 0.0096(8) 0.0020(6) -0.0016(6) 0.0023(7)
C24 0.0075(8) 0.0134(9) 0.0103(7) 0.0015(6) -0.0007(6) -0.0025(7)
C25 0.0121(9) 0.0116(8) 0.0110(8) 0.0028(6) -0.0027(6) -0.0004(7)
C26 0.0128(10) 0.0109(8) 0.0140(8) 0.0002(6) 0.0000(7) -0.0005(7)
C27 0.0095(9) 0.0142(8) 0.0098(8) 0.0020(6) -0.0015(7) -0.0030(7)
C28 0.0125(9) 0.0149(9) 0.0120(8) 0.0029(7) -0.0025(7) 0.0010(7)
C29 0.0136(9) 0.0133(8) 0.0142(9) -0.0001(7) -0.0015(7) 0.0032(7)
C30 0.0092(9) 0.0142(9) 0.0137(8) 0.0015(6) -0.0003(7) -0.0023(7)

loop_
_atom_type_symbol
_atom_type_description
_atom_type_scat_dispersion_real
_atom_type_scat_dispersion_imag
_atom_type_scat_source
C C 0.0033 0.0016 'International Tables Vol C Tables 4.2.6.8 and 6.1.1.4'
H H 0.0000 0.0000 'International Tables Vol C Tables 4.2.6.8 and 6.1.1.4'
N N 0.0061 0.0033 'International Tables Vol C Tables 4.2.6.8 and 6.1.1.4'
O O 0.0106 0.0060 'International Tables Vol C Tables 4.2.6.8 and 6.1.1.4'
Cu Cu 0.3201 1.2651 'International Tables Vol C Tables 4.2.6.8 and 6.1.1.4'

loop_
_geom_angle_atom_site_label_1
_geom_angle_atom_site_label_2
_geom_angle_atom_site_label_3
_geom_angle
O3W Cu1 O1 176.11(7)
O3W Cu1 O7 90.74(6)
O1 Cu1 O7 89.79(5)
O3W Cu1 O2W 84.35(6)
O1 Cu1 O2W 94.67(6)
O7 Cu1 O2W 171.79(6)
O3W Cu1 O1W 94.26(7)
O1 Cu1 O1W 89.57(6)
O7 Cu1 O1W 92.33(5)
O2W Cu1 O1W 94.60(6)
Cu1 O1W H1W1 116.9(17)
Cu1 O1W H2W1 129.5(18)
H1W1 O1W H2W1 114(2)
C6 O1 Cu1 123.42(12)
Cu1 O2W H1W2 123.8(17)
Cu1 O2W H2W2 114.9(16)
H1W2 O2W H2W2 107(2)
Cu1 O3W H1W3 124.1(19)
Cu1 O3W H2W3 126.4(18)
H1W3 O3W H2W3 109(3)
H1W4 O4W H2W4 107(2)
C15 O6 H6 112.3(17)
C21 O7 Cu1 123.66(12)
C30 O12 H12 108.4(17)
C3 N1 C2 121.91(15)
C3 N1 C8 117.84(14)
C2 N1 C8 120.07(15)
C19 N2 C20 121.95(15)
C19 N2 C23 117.54(14)
C20 N2 C23 120.37(15)
C2 C1 C5 119.23(17)
C2 C1 C6 118.83(17)
C5 C1 C6 121.89(16)
N1 C2 C1 119.66(17)
N1 C2 H2 120.2
C1 C2 H2 120.2
N1 C3 C4 120.75(16)
N1 C3 H3 119.6
C4 C3 H3 119.6
C3 C4 C5 118.23(17)
C3 C4 C7 118.85(15)
C5 C4 C7 122.85(16)
C1 C5 C4 120.21(17)
C1 C5 H5 119.9
C4 C5 H5 119.9
O2 C6 O1 127.32(17)
O2 C6 C1 118.94(16)
O1 C6 C1 113.73(16)
O4 C7 O3 125.95(18)
O4 C7 C4 117.65(15)
O3 C7 C4 116.40(16)
N1 C8 C9 111.59(14)
N1 C8 H8A 109.3
C9 C8 H8A 109.3
N1 C8 H8B 109.3
C9 C8 H8B 109.3
H8A C8 H8B 108.0
C10 C9 C14 119.52(16)
C10 C9 C8 116.74(16)
C14 C9 C8 123.73(15)
C11 C10 C9 121.05(17)
C11 C10 H10 119.5
C9 C10 H10 119.5
C10 C11 C12 119.62(17)
C10 C11 H11 120.2
C12 C11 H11 120.2
C11 C12 C13 119.82(16)
C11 C12 C15 118.43(16)
C13 C12 C15 121.74(16)
C12 C13 C14 120.26(16)
C12 C13 H13 119.9
C14 C13 H13 119.9
C9 C14 C13 119.68(16)
C9 C14 H14 120.2
C13 C14 H14 120.2
O5 C15 O6 123.48(16)
O5 C15 C12 123.66(17)
O6 C15 C12 112.85(15)
C20 C16 C17 119.06(16)
C20 C16 C21 119.94(16)
C17 C16 C21 120.97(16)
C16 C17 C18 120.40(17)
C16 C17 H17 119.8
C18 C17 H17 119.8
C19 C18 C17 118.07(17)
C19 C18 C22 118.74(16)
C17 C18 C22 123.09(16)
N2 C19 C18 120.77(16)
N2 C19 H19 119.6
C18 C19 H19 119.6
N2 C20 C16 119.69(16)
N2 C20 H20 120.2
C16 C20 H20 120.2
O8 C21 O7 126.85(17)
O8 C21 C16 119.96(16)
O7 C21 C16 113.19(16)
O9 C22 O10 126.06(17)
O9 C22 C18 116.85(16)
O10 C22 C18 117.08(15)
N2 C23 C24 111.14(14)
N2 C23 H23A 109.4
C24 C23 H23A 109.4
N2 C23 H23B 109.4
C24 C23 H23B 109.4
H23A C23 H23B 108.0
C25 C24 C29 119.17(16)
C25 C24 C23 123.79(15)
C29 C24 C23 117.03(16)
C24 C25 C26 120.13(16)
C24 C25 H25 119.9
C26 C25 H25 119.9
C27 C26 C25 120.12(17)
C27 C26 H26 119.9
C25 C26 H26 119.9
C28 C27 C26 119.92(16)
C28 C27 C30 118.82(16)
C26 C27 C30 121.24(16)
C29 C28 C27 119.62(17)
C29 C28 H28 120.2
C27 C28 H28 120.2
C28 C29 C24 120.99(17)
C28 C29 H29 119.5
C24 C29 H29 119.5
O11 C30 O12 123.81(16)
O11 C30 C27 123.86(17)
O12 C30 C27 112.32(15)

loop_
_geom_bond_atom_site_label_1
_geom_bond_atom_site_label_2
_geom_bond_distance
Cu1 O3W 1.9290(14)
Cu1 O1 1.9401(13)
Cu1 O7 1.9499(12)
Cu1 O2W 1.9633(13)
Cu1 O1W 2.2759(14)
O1W H1W1 0.79(2)
O1W H2W1 0.74(2)
O1 C6 1.281(2)
O2W H1W2 0.78(2)
O2W H2W2 0.80(3)
O2 C6 1.231(2)
O3W H1W3 0.79(3)
O3W H2W3 0.77(3)
O3 C7 1.259(2)
O4 C7 1.252(2)
O4W H1W4 0.85(2)
O4W H2W4 0.88(3)
O5 C15 1.214(2)
O6 C15 1.327(2)
O6 H6 0.79(2)
O7 C21 1.275(2)
O8 C21 1.228(2)
O9 C22 1.254(2)
O10 C22 1.256(2)
O11 C30 1.212(2)
O12 C30 1.327(2)
O12 H12 0.82(2)
N1 C3 1.350(2)
N1 C2 1.352(2)
N1 C8 1.478(2)
N2 C19 1.346(2)
N2 C20 1.348(2)
N2 C23 1.482(2)
C1 C2 1.381(2)
C1 C5 1.389(3)
C1 C6 1.519(2)
C2 H2 0.9500
C3 C4 1.375(3)
C3 H3 0.9500
C4 C5 1.399(2)
C4 C7 1.523(3)
C5 H5 0.9500
C8 C9 1.516(2)
C8 H8A 0.9900
C8 H8B 0.9900
C9 C10 1.389(2)
C9 C14 1.390(2)
C10 C11 1.382(3)
C10 H10 0.9500
C11 C12 1.390(3)
C11 H11 0.9500
C12 C13 1.392(2)
C12 C15 1.495(2)
C13 C14 1.395(2)
C13 H13 0.9500
C14 H14 0.9500
C16 C20 1.383(2)
C16 C17 1.387(3)
C16 C21 1.524(2)
C17 C18 1.395(2)
C17 H17 0.9500
C18 C19 1.378(2)
C18 C22 1.516(3)
C19 H19 0.9500
C20 H20 0.9500
C23 C24 1.514(2)
C23 H23A 0.9900
C23 H23B 0.9900
C24 C25 1.387(2)
C24 C29 1.392(2)
C25 C26 1.393(2)
C25 H25 0.9500
C26 C27 1.391(2)
C26 H26 0.9500
C27 C28 1.387(3)
C27 C30 1.500(2)
C28 C29 1.385(2)
C28 H28 0.9500
C29 H29 0.9500

loop_
_geom_hbond_atom_site_label_D
_geom_hbond_atom_site_label_H
_geom_hbond_atom_site_label_A
_geom_hbond_distance_DH
_geom_hbond_distance_HA
_geom_hbond_distance_DA
_geom_hbond_angle_DHA
_geom_hbond_site_symmetry_A
O1W H1W1 O1 0.79(2) 2.26(2) 3.0245(19) 163(2) 3_745
O1W H2W1 O4W 0.74(2) 2.31(2) 3.034(2) 167(2) 3_745
O2W H1W2 O10 0.78(2) 1.81(2) 2.5854(17) 170(2) 3_745
O3W H1W3 O4 0.79(3) 1.82(3) 2.6080(18) 179(3) 3_745
O2W H2W2 O8 0.80(3) 1.96(3) 2.725(2) 160(2) 3_645
O3W H2W3 O4W 0.77(3) 2.00(3) 2.767(2) 174(3) 1_545
O4W H1W4 O8 0.85(2) 2.07(3) 2.8726(19) 158(2) 3_655
O4W H2W4 O2 0.88(3) 1.94(3) 2.769(2) 158(2) 3_655
O6 H6 O3 0.79(2) 1.83(2) 2.6180(17) 174(2) 4_466
O12 H12 O9 0.82(2) 1.80(2) 2.6141(17) 173(3) 4_465
